data_7046856
loop_
_publ_author_name
'Bu\&s, Florenz'
'Rotering, Philipp'
'M\"uck-Lichtenfeld, Christian'
'Dielmann, Fabian'

_publ_section_title
;
 Crystalline, room-temperature stable phosphine-SO<sub>2</sub> adducts:
 generation of sulfur monoxide from sulfur dioxide.
;
_journal_issue 31
_journal_name_full 'Dalton transactions (Cambridge, England : 2003)'
_journal_page_first 10420
_journal_page_last 10424
_journal_paper_doi 10.1039/c8dt01484a
_journal_volume 47
_journal_year 2018
_chemical_formula_moiety 'C25 H47 N6 O2 P S'
_chemical_formula_sum 'C25 H47 N6 O2 P S'
_chemical_formula_weight 526.71
_space_group_crystal_system monoclinic
_space_group_IT_number 14
_space_group_name_Hall '-P 2ybc'
_space_group_name_H-M_alt 'P 1 21/c 1'
_symmetry_space_group_name_Hall '-P 2ybc'
_symmetry_space_group_name_H-M 'P 1 21/c 1'
_atom_sites_solution_hydrogens geom
_atom_sites_solution_primary direct
_audit_creation_date 2017-11-13
_audit_creation_method
;
Olex2 1.2
(compiled 2013.11.15 svn.r2834 for OlexSys, GUI svn.r4720)
;
_audit_update_record
;
2018-04-15 deposited with the CCDC.
2018-06-21 downloaded from the CCDC.
;
_cell_angle_alpha 90
_cell_angle_beta 103.8892(8)
_cell_angle_gamma 90
_cell_formula_units_Z 4
_cell_length_a 14.9831(2)
_cell_length_b 9.7363(2)
_cell_length_c 20.8595(3)
_cell_measurement_reflns_used 9943
_cell_measurement_temperature 100(2)
_cell_measurement_theta_max 28.276
_cell_measurement_theta_min 2.321
_cell_volume 2954.01(8)
_computing_cell_refinement 'SAINT v8.37A (Bruker, 2015)'
_computing_data_collection 'Bruker APEX2'
_computing_data_reduction 'SAINT v8.37A (Bruker, 2015)'
_computing_molecular_graphics 'Olex2 (Dolomanov et al., 2009)'
_computing_publication_material 'Olex2 (Dolomanov et al., 2009)'
_computing_structure_refinement 'ShelXL (Sheldrick, 2008)'
_computing_structure_solution 'ShelXS (Sheldrick, 2008)'
_diffrn_ambient_temperature 100
_diffrn_measured_fraction_theta_full 0.999
_diffrn_measured_fraction_theta_max 0.999
_diffrn_measurement_device_type 'Bruker APEX-II CCD'
_diffrn_measurement_method '\f and \w scans'
_diffrn_radiation_type MoK\a
_diffrn_radiation_wavelength 0.71073
_diffrn_reflns_av_R_equivalents 0.0278
_diffrn_reflns_av_unetI/netI 0.0201
_diffrn_reflns_Laue_measured_fraction_full 0.999
_diffrn_reflns_Laue_measured_fraction_max 0.999
_diffrn_reflns_limit_h_max 19
_diffrn_reflns_limit_h_min -19
_diffrn_reflns_limit_k_max 12
_diffrn_reflns_limit_k_min -12
_diffrn_reflns_limit_l_max 27
_diffrn_reflns_limit_l_min -27
_diffrn_reflns_number 38731
_diffrn_reflns_point_group_measured_fraction_full 0.999
_diffrn_reflns_point_group_measured_fraction_max 0.999
_diffrn_reflns_theta_full 25.242
_diffrn_reflns_theta_max 28.297
_diffrn_reflns_theta_min 2.011
_diffrn_standards_number 0
_exptl_absorpt_coefficient_mu 0.195
_exptl_absorpt_correction_T_max 1.0000
_exptl_absorpt_correction_T_min 0.7961
_exptl_absorpt_correction_type multi-scan
_exptl_absorpt_process_details
;
SADABS-2016/2 (Bruker,2016/2) was used for absorption correction.
wR2(int) was 0.1336 before and 0.0307 after correction.
The Ratio of minimum to maximum transmission is 0.7961.
The \l/2 correction factor is Not present.
;
_exptl_crystal_colour colourless
_exptl_crystal_colour_primary colourless
_exptl_crystal_density_diffrn 1.184
_exptl_crystal_description plate
_exptl_crystal_F_000 1144
_exptl_crystal_size_max 0.47
_exptl_crystal_size_mid 0.16
_exptl_crystal_size_min 0.05
_refine_diff_density_max 0.373
_refine_diff_density_min -0.309
_refine_diff_density_rms 0.045
_refine_ls_extinction_method none
_refine_ls_goodness_of_fit_ref 1.026
_refine_ls_hydrogen_treatment mixed
_refine_ls_matrix_type full
_refine_ls_number_parameters 349
_refine_ls_number_reflns 7311
_refine_ls_number_restraints 0
_refine_ls_restrained_S_all 1.026
_refine_ls_R_factor_all 0.0430
_refine_ls_R_factor_gt 0.0353
_refine_ls_shift/su_max 0.000
_refine_ls_shift/su_mean 0.000
_refine_ls_structure_factor_coef Fsqd
_refine_ls_weighting_details 'w=1/[\s^2^(Fo^2^)+(0.0410P)^2^+1.4741P] where P=(Fo^2^+2Fc^2^)/3'
_refine_ls_weighting_scheme calc
_refine_ls_wR_factor_gt 0.0870
_refine_ls_wR_factor_ref 0.0912
_reflns_Friedel_coverage 0.000
_reflns_number_gt 6306
_reflns_number_total 7311
_reflns_threshold_expression 'I > 2\s(I)'
_cod_data_source_file c8dt01484a2.cif
_cod_data_source_block p21c
_cod_depositor_comments 'Adding full bibliography for 7046856--7046859.cif.'
_cod_database_code 7046856
_shelxl_version_number 2013-4
_shelx_space_group_comment
;
The symmetry employed for this shelxl refinement is uniquely defined
by the following loop, which should always be used as a source of
symmetry information in preference to the above space-group names.
They are only intended as comments.
;
_olex2_refinement_description
;
1. Fixed Uiso
 At 1.2 times of:
  All C(H) groups
 At 1.5 times of:
  All C(H,H,H) groups
2. Others
 Sof(S1A)=Sof(O1A)=1-FVAR(1)
 Sof(S1)=Sof(O1)=FVAR(1)
3.a Ternary CH refined with riding coordinates:
 C6(H6), C9(H9), C17(H17), C20(H20), C23(H23)
3.b Idealised Me refined as rotating group:
 C4(H4A,H4B,H4C), C5(H5A,H5B,H5C), C7(H7A,H7B,H7C), C8(H8A,H8B,H8C), C10(H10A,
 H10B,H10C), C11(H11A,H11B,H11C), C15(H15A,H15B,H15C), C16(H16A,H16B,H16C),
 C18(H18A,H18B,H18C), C19(H19A,H19B,H19C), C21(H21A,H21B,H21C), C22(H22A,H22B,
 H22C), C24(H24A,H24B,H24C), C25(H25A,H25B,H25C)
;

loop_
_space_group_symop_operation_xyz
'x, y, z'
'-x, y+1/2, -z+1/2'
'-x, -y, -z'
'x, -y-1/2, z-1/2'

loop_
_atom_site_label
_atom_site_type_symbol
_atom_site_fract_x
_atom_site_fract_y
_atom_site_fract_z
_atom_site_U_iso_or_equiv
_atom_site_adp_type
_atom_site_occupancy
_atom_site_site_symmetry_order
_atom_site_calc_flag
_atom_site_refinement_flags_posn
_atom_site_refinement_flags_occupancy
_atom_site_disorder_assembly
_atom_site_disorder_group
S1 S 0.20405(4) 0.69663(6) 0.02803(2) 0.01865(15) Uani 0.912(3) 1 d . P A 1
S1A S 0.2352(6) 0.7412(9) 0.0263(3) 0.0406(18) Uani 0.088(3) 1 d . P A 2
P1 P 0.32664(2) 0.61392(3) 0.10112(2) 0.01511(8) Uani 1 1 d . . . .
O1 O 0.22444(8) 0.84521(12) 0.02144(5) 0.0289(3) Uani 0.912(3) 1 d . P A 1
O1A O 0.1490(8) 0.7147(18) 0.0526(6) 0.046(5) Uani 0.088(3) 1 d . P A 2
O2 O 0.21552(8) 0.61632(11) -0.03056(4) 0.0322(2) Uani 1 1 d . . . .
N1 N 0.36778(7) 0.70923(11) 0.16431(5) 0.0164(2) Uani 1 1 d . . . .
N2 N 0.26898(7) 0.81465(11) 0.22552(5) 0.0168(2) Uani 1 1 d . . . .
N3 N 0.34343(7) 0.63034(11) 0.26809(5) 0.0162(2) Uani 1 1 d . . . .
N4 N 0.29228(7) 0.46633(11) 0.11987(5) 0.0166(2) Uani 1 1 d . . . .
N5 N 0.14044(7) 0.38183(11) 0.11484(5) 0.0181(2) Uani 1 1 d . . . .
N6 N 0.20815(7) 0.30471(11) 0.04017(5) 0.0169(2) Uani 1 1 d . . . .
C1 C 0.32821(8) 0.71623(12) 0.21521(5) 0.0146(2) Uani 1 1 d . . . .
C2 C 0.24636(9) 0.78960(14) 0.28596(6) 0.0196(2) Uani 1 1 d . . . .
C3 C 0.29249(9) 0.67590(13) 0.31238(6) 0.0187(2) Uani 1 1 d . . . .
C4 C 0.17876(11) 0.87250(17) 0.31175(7) 0.0315(3) Uani 1 1 d . . . .
H4A H 0.1919 0.9704 0.3082 0.047 Uiso 1 1 calc GR . . .
H4B H 0.1836 0.8490 0.3581 0.047 Uiso 1 1 calc GR . . .
H4C H 0.1164 0.8525 0.2858 0.047 Uiso 1 1 calc GR . . .
C5 C 0.28738(10) 0.60300(15) 0.37443(6) 0.0268(3) Uani 1 1 d . . . .
H5A H 0.2528 0.5173 0.3633 0.040 Uiso 1 1 calc GR . . .
H5B H 0.2563 0.6617 0.4005 0.040 Uiso 1 1 calc GR . . .
H5C H 0.3497 0.5822 0.4002 0.040 Uiso 1 1 calc GR . . .
C6 C 0.24133(9) 0.93080(13) 0.17966(6) 0.0201(2) Uani 1 1 d . . . .
H6 H 0.2705 0.9153 0.1419 0.024 Uiso 1 1 calc R . . .
C7 C 0.13803(10) 0.93407(16) 0.15074(7) 0.0302(3) Uani 1 1 d . . . .
H7A H 0.1174 0.8439 0.1320 0.045 Uiso 1 1 calc GR . . .
H7B H 0.1234 1.0039 0.1160 0.045 Uiso 1 1 calc GR . . .
H7C H 0.1067 0.9565 0.1856 0.045 Uiso 1 1 calc GR . . .
C8 C 0.27877(11) 1.06659(14) 0.21128(7) 0.0303(3) Uani 1 1 d . . . .
H8A H 0.2462 1.0917 0.2451 0.045 Uiso 1 1 calc GR . . .
H8B H 0.2696 1.1384 0.1774 0.045 Uiso 1 1 calc GR . . .
H8C H 0.3446 1.0570 0.2317 0.045 Uiso 1 1 calc GR . . .
C9 C 0.41514(9) 0.52322(13) 0.27813(6) 0.0198(2) Uani 1 1 d . . . .
H9 H 0.4385 0.5214 0.2371 0.024 Uiso 1 1 calc R . . .
C10 C 0.37837(10) 0.38028(14) 0.28581(7) 0.0269(3) Uani 1 1 d . . . .
H10A H 0.3547 0.3770 0.3257 0.040 Uiso 1 1 calc GR . . .
H10B H 0.4280 0.3130 0.2895 0.040 Uiso 1 1 calc GR . . .
H10C H 0.3287 0.3586 0.2472 0.040 Uiso 1 1 calc GR . . .
C11 C 0.49650(9) 0.56265(15) 0.33438(7) 0.0273(3) Uani 1 1 d . . . .
H11A H 0.5193 0.6533 0.3256 0.041 Uiso 1 1 calc GR . . .
H11B H 0.5456 0.4946 0.3378 0.041 Uiso 1 1 calc GR . . .
H11C H 0.4769 0.5654 0.3759 0.041 Uiso 1 1 calc GR . . .
C12 C 0.21826(8) 0.39337(12) 0.09194(5) 0.0157(2) Uani 1 1 d . . . .
C13 C 0.08148(8) 0.28482(13) 0.07679(6) 0.0201(2) Uani 1 1 d . . . .
C14 C 0.12329(8) 0.23763(13) 0.03063(6) 0.0193(2) Uani 1 1 d . . . .
C15 C -0.00784(9) 0.24082(16) 0.08991(8) 0.0291(3) Uani 1 1 d . . . .
H15A H 0.0031 0.2007 0.1342 0.044 Uiso 1 1 calc GR . . .
H15B H -0.0368 0.1722 0.0571 0.044 Uiso 1 1 calc GR . . .
H15C H -0.0485 0.3206 0.0871 0.044 Uiso 1 1 calc GR . . .
C16 C 0.08891(10) 0.13334(14) -0.02206(7) 0.0260(3) Uani 1 1 d . . . .
H16A H 0.0878 0.1735 -0.0653 0.039 Uiso 1 1 calc GR . . .
H16B H 0.0267 0.1048 -0.0207 0.039 Uiso 1 1 calc GR . . .
H16C H 0.1298 0.0533 -0.0147 0.039 Uiso 1 1 calc GR . . .
C17 C 0.12156(9) 0.47386(14) 0.16599(7) 0.0236(3) Uani 1 1 d . . . .
H17 H 0.1764 0.5351 0.1800 0.028 Uiso 1 1 calc R . . .
C18 C 0.03953(10) 0.56689(15) 0.13857(8) 0.0319(3) Uani 1 1 d . . . .
H18A H 0.0463 0.6089 0.0973 0.048 Uiso 1 1 calc GR . . .
H18B H 0.0367 0.6391 0.1708 0.048 Uiso 1 1 calc GR . . .
H18C H -0.0172 0.5126 0.1300 0.048 Uiso 1 1 calc GR . . .
C19 C 0.11190(11) 0.39598(18) 0.22752(7) 0.0345(3) Uani 1 1 d . . . .
H19A H 0.0553 0.3415 0.2171 0.052 Uiso 1 1 calc GR . . .
H19B H 0.1094 0.4616 0.2627 0.052 Uiso 1 1 calc GR . . .
H19C H 0.1648 0.3349 0.2423 0.052 Uiso 1 1 calc GR . . .
C20 C 0.28245(9) 0.27959(13) 0.00634(6) 0.0213(3) Uani 1 1 d . . . .
H20 H 0.3322 0.3474 0.0246 0.026 Uiso 1 1 calc R . . .
C21 C 0.25268(12) 0.30539(16) -0.06784(7) 0.0337(3) Uani 1 1 d . . . .
H21A H 0.2122 0.2309 -0.0890 0.051 Uiso 1 1 calc GR . . .
H21B H 0.3071 0.3089 -0.0862 0.051 Uiso 1 1 calc GR . . .
H21C H 0.2197 0.3930 -0.0761 0.051 Uiso 1 1 calc GR . . .
C22 C 0.32388(9) 0.13780(15) 0.02295(7) 0.0268(3) Uani 1 1 d . . . .
H22A H 0.3440 0.1276 0.0710 0.040 Uiso 1 1 calc GR . . .
H22B H 0.3768 0.1266 0.0034 0.040 Uiso 1 1 calc GR . . .
H22C H 0.2776 0.0677 0.0051 0.040 Uiso 1 1 calc GR . . .
C23 C 0.41920(9) 0.60075(14) 0.05890(6) 0.0238(3) Uani 1 1 d . . . .
H23 H 0.3942 0.5518 0.0162 0.029 Uiso 1 1 calc R . . .
C24 C 0.45144(11) 0.74281(16) 0.04226(7) 0.0325(3) Uani 1 1 d . . . .
H24A H 0.3982 0.7970 0.0193 0.049 Uiso 1 1 calc GR . . .
H24B H 0.4944 0.7325 0.0138 0.049 Uiso 1 1 calc GR . . .
H24C H 0.4823 0.7898 0.0831 0.049 Uiso 1 1 calc GR . . .
C25 C 0.49794(10) 0.51406(17) 0.09901(8) 0.0335(3) Uani 1 1 d . . . .
H25A H 0.5255 0.5610 0.1406 0.050 Uiso 1 1 calc GR . . .
H25B H 0.5446 0.5012 0.0737 0.050 Uiso 1 1 calc GR . . .
H25C H 0.4743 0.4244 0.1084 0.050 Uiso 1 1 calc GR . . .

loop_
_atom_site_aniso_label
_atom_site_aniso_U_11
_atom_site_aniso_U_22
_atom_site_aniso_U_33
_atom_site_aniso_U_23
_atom_site_aniso_U_13
_atom_site_aniso_U_12
S1 0.0263(3) 0.0165(2) 0.01227(16) 0.00153(14) 0.00301(15) -0.00085(17)
S1A 0.054(4) 0.040(4) 0.028(2) -0.009(2) 0.009(2) -0.021(3)
P1 0.02013(15) 0.01551(15) 0.01083(13) -0.00205(11) 0.00597(11) -0.00392(11)
O1 0.0462(7) 0.0139(6) 0.0251(6) 0.0029(4) 0.0055(5) -0.0011(5)
O1A 0.028(7) 0.090(12) 0.028(6) 0.014(7) 0.021(5) 0.004(7)
O2 0.0486(6) 0.0304(6) 0.0136(4) -0.0039(4) -0.0003(4) 0.0076(5)
N1 0.0210(5) 0.0173(5) 0.0125(4) -0.0033(4) 0.0067(4) -0.0051(4)
N2 0.0225(5) 0.0165(5) 0.0120(4) -0.0012(4) 0.0055(4) 0.0009(4)
N3 0.0208(5) 0.0169(5) 0.0113(4) -0.0011(4) 0.0044(4) 0.0003(4)
N4 0.0182(5) 0.0174(5) 0.0138(4) -0.0009(4) 0.0030(4) -0.0041(4)
N5 0.0163(5) 0.0184(5) 0.0194(5) -0.0025(4) 0.0042(4) -0.0023(4)
N6 0.0194(5) 0.0159(5) 0.0153(4) -0.0021(4) 0.0039(4) -0.0039(4)
C1 0.0177(5) 0.0134(5) 0.0124(5) -0.0031(4) 0.0027(4) -0.0039(4)
C2 0.0243(6) 0.0240(6) 0.0116(5) -0.0019(5) 0.0061(4) 0.0005(5)
C3 0.0232(6) 0.0225(6) 0.0112(5) -0.0021(4) 0.0058(4) -0.0010(5)
C4 0.0381(8) 0.0395(8) 0.0203(6) 0.0018(6) 0.0139(6) 0.0140(7)
C5 0.0373(7) 0.0313(7) 0.0139(5) 0.0036(5) 0.0101(5) 0.0038(6)
C6 0.0287(6) 0.0149(6) 0.0169(5) 0.0018(4) 0.0062(5) 0.0005(5)
C7 0.0304(7) 0.0303(8) 0.0276(7) 0.0096(6) 0.0028(6) 0.0038(6)
C8 0.0458(8) 0.0186(6) 0.0302(7) -0.0059(6) 0.0167(6) -0.0057(6)
C9 0.0237(6) 0.0194(6) 0.0162(5) -0.0005(5) 0.0041(5) 0.0032(5)
C10 0.0337(7) 0.0192(6) 0.0250(6) -0.0003(5) 0.0016(5) 0.0001(6)
C11 0.0230(6) 0.0283(7) 0.0273(7) -0.0015(6) -0.0006(5) 0.0010(6)
C12 0.0182(5) 0.0152(5) 0.0132(5) 0.0008(4) 0.0029(4) -0.0007(4)
C13 0.0164(5) 0.0181(6) 0.0238(6) -0.0003(5) 0.0007(4) -0.0027(5)
C14 0.0184(6) 0.0167(6) 0.0205(6) 0.0004(5) 0.0002(4) -0.0037(5)
C15 0.0175(6) 0.0307(7) 0.0385(8) -0.0042(6) 0.0057(5) -0.0052(5)
C16 0.0272(7) 0.0226(7) 0.0250(6) -0.0050(5) 0.0002(5) -0.0076(5)
C17 0.0232(6) 0.0244(7) 0.0258(6) -0.0072(5) 0.0110(5) -0.0040(5)
C18 0.0329(7) 0.0225(7) 0.0445(8) -0.0017(6) 0.0179(6) 0.0023(6)
C19 0.0359(8) 0.0448(9) 0.0253(7) -0.0011(6) 0.0122(6) 0.0017(7)
C20 0.0255(6) 0.0209(6) 0.0198(6) -0.0057(5) 0.0099(5) -0.0065(5)
C21 0.0546(9) 0.0287(8) 0.0226(7) 0.0020(6) 0.0186(6) 0.0077(7)
C22 0.0225(6) 0.0312(7) 0.0269(7) 0.0001(6) 0.0063(5) 0.0020(6)
C23 0.0296(7) 0.0271(7) 0.0195(6) -0.0096(5) 0.0152(5) -0.0113(5)
C24 0.0410(8) 0.0353(8) 0.0262(7) -0.0058(6) 0.0177(6) -0.0194(7)
C25 0.0280(7) 0.0386(8) 0.0401(8) -0.0103(7) 0.0205(6) -0.0019(6)

loop_
_atom_type_symbol
_atom_type_description
_atom_type_scat_dispersion_real
_atom_type_scat_dispersion_imag
_atom_type_scat_source
C C 0.0033 0.0016 'International Tables Vol C Tables 4.2.6.8 and 6.1.1.4'
H H 0.0000 0.0000 'International Tables Vol C Tables 4.2.6.8 and 6.1.1.4'
N N 0.0061 0.0033 'International Tables Vol C Tables 4.2.6.8 and 6.1.1.4'
O O 0.0106 0.0060 'International Tables Vol C Tables 4.2.6.8 and 6.1.1.4'
P P 0.1023 0.0942 'International Tables Vol C Tables 4.2.6.8 and 6.1.1.4'
S S 0.1246 0.1234 'International Tables Vol C Tables 4.2.6.8 and 6.1.1.4'

loop_
_geom_angle_atom_site_label_1
_geom_angle_atom_site_label_2
_geom_angle_atom_site_label_3
_geom_angle
O1 S1 P1 105.02(6)
O1 S1 O2 111.44(7)
O2 S1 P1 97.60(4)
O1A S1A P1 94.9(6)
O1A S1A O2 96.3(8)
O2 S1A P1 93.9(3)
N1 P1 S1 116.18(4)
N1 P1 S1A 107.9(2)
N1 P1 C23 104.54(6)
N4 P1 S1 103.26(4)
N4 P1 S1A 119.8(3)
N4 P1 N1 113.50(5)
N4 P1 C23 112.42(6)
C23 P1 S1 107.00(5)
C23 P1 S1A 96.6(2)
C1 N1 P1 121.64(8)
C1 N2 C2 109.13(10)
C1 N2 C6 122.06(10)
C2 N2 C6 128.70(10)
C1 N3 C3 109.14(10)
C1 N3 C9 121.64(10)
C3 N3 C9 128.47(10)
C12 N4 P1 130.88(9)
C12 N5 C13 109.39(10)
C12 N5 C17 122.14(10)
C13 N5 C17 128.01(10)
C12 N6 C14 109.42(10)
C12 N6 C20 122.10(10)
C14 N6 C20 128.22(10)
N1 C1 N2 126.40(11)
N1 C1 N3 126.40(11)
N2 C1 N3 107.12(10)
N2 C2 C4 124.12(11)
C3 C2 N2 107.38(10)
C3 C2 C4 128.41(11)
N3 C3 C5 124.67(11)
C2 C3 N3 107.24(10)
C2 C3 C5 127.96(11)
N2 C6 C7 111.96(11)
N2 C6 C8 111.57(10)
C7 C6 C8 112.81(12)
N3 C9 C10 113.10(11)
N3 C9 C11 110.59(10)
C10 C9 C11 113.12(11)
N4 C12 N5 125.68(11)
N4 C12 N6 127.51(11)
N6 C12 N5 106.45(10)
N5 C13 C15 124.10(12)
C14 C13 N5 107.22(11)
C14 C13 C15 128.59(12)
N6 C14 C16 124.21(11)
C13 C14 N6 107.52(11)
C13 C14 C16 128.26(12)
N5 C17 C18 111.60(11)
N5 C17 C19 112.36(12)
C18 C17 C19 112.34(11)
N6 C20 C21 112.82(11)
N6 C20 C22 110.84(10)
C22 C20 C21 112.65(11)
C24 C23 P1 111.40(10)
C25 C23 P1 110.65(9)
C25 C23 C24 112.28(12)

loop_
_geom_bond_atom_site_label_1
_geom_bond_atom_site_label_2
_geom_bond_distance
S1 P1 2.2367(5)
S1 O1 1.4916(13)
S1 O2 1.4951(10)
S1A P1 2.196(7)
S1A O1A 1.541(15)
S1A O2 1.675(7)
P1 N1 1.6088(10)
P1 N4 1.6062(11)
P1 C23 1.8171(12)
N1 C1 1.3362(14)
N2 C1 1.3579(15)
N2 C2 1.4031(14)
N2 C6 1.4750(15)
N3 C1 1.3591(15)
N3 C3 1.4040(15)
N3 C9 1.4757(16)
N4 C12 1.3281(15)
N5 C12 1.3667(15)
N5 C13 1.4021(16)
N5 C17 1.4717(16)
N6 C12 1.3622(15)
N6 C14 1.4005(15)
N6 C20 1.4745(15)
C2 C3 1.3506(18)
C2 C4 1.4927(18)
C3 C5 1.4943(17)
C6 C7 1.5205(19)
C6 C8 1.5231(18)
C9 C10 1.5194(18)
C9 C11 1.5244(18)
C13 C14 1.3492(18)
C13 C15 1.4916(17)
C14 C16 1.4943(17)
C17 C18 1.523(2)
C17 C19 1.527(2)
C20 C21 1.5248(18)
C20 C22 1.5192(19)
C23 C24 1.5321(19)
C23 C25 1.527(2)
